data_7228768
loop_
_publ_author_name
'Torubaev, Yury'
'Lyssenko, Konstantin A.'
'Barzilovich, Petro Yu.'
'Mobin, Shaikh M.'
'Singh, Ajeet'
'Saratov, George A.'
'Mathur, Pradeep'

_publ_section_title
;
 Self-assembly of conducting cocrystals via iodine----\p(Cp) interactions
;
_journal_name_full CrystEngComm
_journal_paper_doi 10.1039/C7CE00857K
_journal_year 2017
_chemical_formula_moiety 'C10 H10 Fe, C2 I2'
_chemical_formula_sum 'C12 H10 Fe I2'
_chemical_formula_weight 463.85
_space_group_crystal_system monoclinic
_space_group_IT_number 15
_space_group_name_Hall '-C 2yc'
_space_group_name_H-M_alt 'C 1 2/c 1'
_symmetry_space_group_name_Hall '-C 2yc'
_symmetry_space_group_name_H-M 'C 1 2/c 1'
_atom_sites_solution_hydrogens geom
_audit_creation_method SHELXL-2014/6
_audit_update_record
;
2017-06-26 deposited with the CCDC.
2017-07-26 downloaded from the CCDC.
;
_cell_angle_alpha 90
_cell_angle_beta 111.1024(7)
_cell_angle_gamma 90
_cell_formula_units_Z 8
_cell_length_a 20.4752(9)
_cell_length_b 7.4221(3)
_cell_length_c 18.2230(8)
_cell_measurement_reflns_used 1490
_cell_measurement_temperature 120(2)
_cell_measurement_theta_max 25
_cell_measurement_theta_min 3
_cell_volume 2583.62(19)
_computing_cell_refinement 'Bruker SAINT'
_computing_data_collection 'Bruker APEX II'
_computing_data_reduction 'Bruker SAINT'
_computing_molecular_graphics 'Bruker SHELXTL'
_computing_publication_material 'Bruker SHELXTL'
_computing_structure_refinement 'SHELXL-97 (Sheldrick, 1997)'
_computing_structure_solution 'SHELXS-97 (Sheldrick, 1997)'
_diffrn_ambient_temperature 120(2)
_diffrn_measured_fraction_theta_full 1.000
_diffrn_measured_fraction_theta_max 1.000
_diffrn_measurement_device_type 'Bruker APEX II CCD area detector''
_diffrn_measurement_method 'omega scans'
_diffrn_radiation_type MoK\a
_diffrn_radiation_wavelength 0.71073
_diffrn_reflns_av_R_equivalents 0.0288
_diffrn_reflns_av_unetI/netI 0.0124
_diffrn_reflns_Laue_measured_fraction_full 1.000
_diffrn_reflns_Laue_measured_fraction_max 1.000
_diffrn_reflns_limit_h_max 28
_diffrn_reflns_limit_h_min -28
_diffrn_reflns_limit_k_max 10
_diffrn_reflns_limit_k_min -10
_diffrn_reflns_limit_l_max 25
_diffrn_reflns_limit_l_min -25
_diffrn_reflns_number 40311
_diffrn_reflns_point_group_measured_fraction_full 1.000
_diffrn_reflns_point_group_measured_fraction_max 1.000
_diffrn_reflns_theta_full 25.242
_diffrn_reflns_theta_max 29.999
_diffrn_reflns_theta_min 2.132
_exptl_absorpt_coefficient_mu 5.912
_exptl_absorpt_correction_type multi-scan
_exptl_absorpt_process_details SADABS
_exptl_crystal_colour orange
_exptl_crystal_density_diffrn 2.385
_exptl_crystal_description needle
_exptl_crystal_F_000 1712
_exptl_crystal_size_max 0.420
_exptl_crystal_size_mid 0.200
_exptl_crystal_size_min 0.110
_exptl_transmission_factor_max 0.562
_exptl_transmission_factor_min 0.190
_refine_diff_density_max 1.444
_refine_diff_density_min -1.180
_refine_diff_density_rms 0.095
_refine_ls_extinction_coef 0.000104(16)
_refine_ls_extinction_expression Fc^*^=kFc[1+0.001xFc^2^\l^3^/sin(2\q)]^-1/4^
_refine_ls_extinction_method SHELXL
_refine_ls_goodness_of_fit_ref 1.070
_refine_ls_hydrogen_treatment constr
_refine_ls_matrix_type full
_refine_ls_number_parameters 137
_refine_ls_number_reflns 3774
_refine_ls_number_restraints 0
_refine_ls_restrained_S_all 1.070
_refine_ls_R_factor_all 0.0204
_refine_ls_R_factor_gt 0.0192
_refine_ls_shift/su_max 0.001
_refine_ls_shift/su_mean 0.000
_refine_ls_structure_factor_coef Fsqd
_refine_ls_weighting_details 'w=1/[\s^2^(Fo^2^)+(0.0158P)^2^+12.9173P] where P=(Fo^2^+2Fc^2^)/3'
_refine_ls_weighting_scheme calc
_refine_ls_wR_factor_gt 0.0460
_refine_ls_wR_factor_ref 0.0468
_reflns_Friedel_coverage 0.000
_reflns_number_gt 3623
_reflns_number_total 3774
_reflns_threshold_expression I>2\s(I)
_cod_data_source_file c7ce00857k2.cif
_cod_data_source_block a_CCDC1
_cod_original_cell_volume 2583.61(19)
_cod_database_code 7228768
_shelx_space_group_comment
;
The symmetry employed for this shelxl refinement is uniquely defined
by the following loop, which should always be used as a source of
symmetry information in preference to the above space-group names.
They are only intended as comments.
;
_shelx_estimated_absorpt_t_min 0.190
_shelx_estimated_absorpt_t_max 0.562
_shelxl_version_number 2014/6

loop_
_space_group_symop_operation_xyz
'x, y, z'
'-x, y, -z+1/2'
'x+1/2, y+1/2, z'
'-x+1/2, y+1/2, -z+1/2'
'-x, -y, -z'
'x, -y, z-1/2'
'-x+1/2, -y+1/2, -z'
'x+1/2, -y+1/2, z-1/2'

loop_
_atom_site_label
_atom_site_type_symbol
_atom_site_fract_x
_atom_site_fract_y
_atom_site_fract_z
_atom_site_U_iso_or_equiv
_atom_site_adp_type
_atom_site_occupancy
_atom_site_site_symmetry_order
_atom_site_calc_flag
_atom_site_refinement_flags_posn
_atom_site_refinement_flags_adp
I1 I 0.23189(2) 0.05726(2) 0.41113(2) 0.01932(5) Uani 1 1 d . .
I2 I 0.06633(2) -0.48907(2) 0.38520(2) 0.02550(5) Uani 1 1 d . .
Fe1 Fe 0.11544(2) 0.03507(4) 0.13888(2) 0.01324(6) Uani 1 1 d . .
C1I C 0.16827(12) -0.1518(3) 0.40426(14) 0.0197(4) Uani 1 1 d . .
C1 C 0.10832(13) 0.2741(3) 0.19077(17) 0.0254(5) Uani 1 1 d . .
H1A H 0.1471 0.3347 0.2338 0.031 Uiso 1 1 calc R U
C2I C 0.13014(12) -0.2779(3) 0.39748(15) 0.0206(4) Uani 1 1 d . .
C2 C 0.06051(12) 0.1466(4) 0.20101(15) 0.0236(5) Uani 1 1 d . .
H2A H 0.0596 0.1024 0.2525 0.028 Uiso 1 1 calc R U
C3 C 0.01413(11) 0.0923(3) 0.12497(15) 0.0205(4) Uani 1 1 d . .
H3A H -0.0249 0.0034 0.1137 0.025 Uiso 1 1 calc R U
C4 C 0.03386(12) 0.1867(3) 0.06800(15) 0.0212(4) Uani 1 1 d . .
H4A H 0.0111 0.1752 0.0096 0.025 Uiso 1 1 calc R U
C5 C 0.09231(13) 0.2982(3) 0.10886(17) 0.0242(5) Uani 1 1 d . .
H5A H 0.1177 0.3791 0.0842 0.029 Uiso 1 1 calc R U
C6 C 0.21472(12) -0.0568(3) 0.19571(14) 0.0214(4) Uani 1 1 d . .
H6A H 0.2512 0.0023 0.2416 0.026 Uiso 1 1 calc R U
C7 C 0.16505(13) -0.1868(3) 0.19986(15) 0.0227(5) Uani 1 1 d . .
H7A H 0.1606 -0.2350 0.2491 0.027 Uiso 1 1 calc R U
C8 C 0.12232(12) -0.2343(3) 0.12153(15) 0.0194(4) Uani 1 1 d . .
H8A H 0.0825 -0.3219 0.1061 0.023 Uiso 1 1 calc R U
C9 C 0.14581(11) -0.1346(3) 0.06884(14) 0.0178(4) Uani 1 1 d . .
H9A H 0.1255 -0.1398 0.0101 0.021 Uiso 1 1 calc R U
C10 C 0.20319(12) -0.0250(3) 0.11504(14) 0.0187(4) Uani 1 1 d . .
H10A H 0.2301 0.0607 0.0943 0.022 Uiso 1 1 calc R U

loop_
_atom_site_aniso_label
_atom_site_aniso_U_11
_atom_site_aniso_U_22
_atom_site_aniso_U_33
_atom_site_aniso_U_23
_atom_site_aniso_U_13
_atom_site_aniso_U_12
I1 0.02107(7) 0.01833(7) 0.02118(7) -0.00294(5) 0.01075(5) -0.00731(5)
I2 0.02113(8) 0.01877(8) 0.03784(10) -0.00252(6) 0.01212(7) -0.00747(6)
Fe1 0.01126(13) 0.01156(13) 0.01798(14) -0.00213(11) 0.00655(11) 0.00116(10)
C1I 0.0188(10) 0.0194(10) 0.0233(11) -0.0006(8) 0.0106(8) -0.0012(8)
C1 0.0167(10) 0.0199(11) 0.0383(14) -0.0153(10) 0.0082(10) 0.0004(8)
C2I 0.0195(10) 0.0180(10) 0.0262(11) -0.0002(9) 0.0105(9) -0.0011(8)
C2 0.0170(10) 0.0293(12) 0.0269(12) -0.0073(10) 0.0109(9) 0.0034(9)
C3 0.0109(9) 0.0209(11) 0.0302(12) -0.0051(9) 0.0078(8) 0.0004(8)
C4 0.0178(10) 0.0161(10) 0.0276(11) -0.0013(9) 0.0055(9) 0.0055(8)
C5 0.0211(11) 0.0109(9) 0.0426(14) -0.0011(9) 0.0138(10) 0.0019(8)
C6 0.0141(9) 0.0250(11) 0.0226(11) -0.0051(9) 0.0038(8) 0.0067(8)
C7 0.0249(11) 0.0210(11) 0.0235(11) 0.0057(9) 0.0103(9) 0.0099(9)
C8 0.0200(10) 0.0105(9) 0.0297(12) -0.0005(8) 0.0115(9) 0.0018(8)
C9 0.0160(9) 0.0180(10) 0.0205(10) -0.0046(8) 0.0080(8) 0.0033(8)
C10 0.0143(9) 0.0186(10) 0.0262(11) -0.0036(8) 0.0107(8) 0.0014(8)

loop_
_atom_type_symbol
_atom_type_description
_atom_type_scat_dispersion_real
_atom_type_scat_dispersion_imag
_atom_type_scat_source
C C 0.0033 0.0016 'International Tables Vol C Tables 4.2.6.8 and 6.1.1.4'
H H 0.0000 0.0000 'International Tables Vol C Tables 4.2.6.8 and 6.1.1.4'
Fe Fe 0.3463 0.8444 'International Tables Vol C Tables 4.2.6.8 and 6.1.1.4'
I I -0.4742 1.8119 'International Tables Vol C Tables 4.2.6.8 and 6.1.1.4'

loop_
_geom_angle_atom_site_label_1
_geom_angle_atom_site_label_2
_geom_angle_atom_site_label_3
_geom_angle
C8 Fe1 C2 124.62(10)
C8 Fe1 C5 157.15(11)
C2 Fe1 C5 68.79(11)
C8 Fe1 C6 68.80(10)
C2 Fe1 C6 120.19(10)
C5 Fe1 C6 123.37(10)
C8 Fe1 C1 161.08(11)
C2 Fe1 C1 40.80(10)
C5 Fe1 C1 40.75(11)
C6 Fe1 C1 106.27(10)
C8 Fe1 C7 40.88(10)
C2 Fe1 C7 106.95(11)
C5 Fe1 C7 160.32(11)
C6 Fe1 C7 40.85(10)
C1 Fe1 C7 123.63(11)
C8 Fe1 C3 108.00(10)
C2 Fe1 C3 40.96(10)
C5 Fe1 C3 68.88(10)
C6 Fe1 C3 156.29(10)
C1 Fe1 C3 68.75(10)
C7 Fe1 C3 121.32(10)
C8 Fe1 C4 121.95(10)
C2 Fe1 C4 68.78(10)
C5 Fe1 C4 40.88(10)
C6 Fe1 C4 160.85(11)
C1 Fe1 C4 68.61(10)
C7 Fe1 C4 157.27(10)
C3 Fe1 C4 40.87(10)
C8 Fe1 C9 40.91(9)
C2 Fe1 C9 162.00(10)
C5 Fe1 C9 121.11(10)
C6 Fe1 C9 68.83(9)
C1 Fe1 C9 156.11(11)
C7 Fe1 C9 68.84(10)
C3 Fe1 C9 125.09(9)
C4 Fe1 C9 107.95(10)
C8 Fe1 C10 68.76(9)
C2 Fe1 C10 155.55(10)
C5 Fe1 C10 106.80(10)
C6 Fe1 C10 40.78(10)
C1 Fe1 C10 120.21(10)
C7 Fe1 C10 68.69(10)
C3 Fe1 C10 161.89(10)
C4 Fe1 C10 124.54(10)
C9 Fe1 C10 40.90(9)
C2I C1I I1 177.7(2)
C5 C1 C2 108.2(2)
C5 C1 Fe1 69.53(14)
C2 C1 Fe1 69.48(14)
C5 C1 H1A 125.9
C2 C1 H1A 125.9
Fe1 C1 H1A 125.9
C1I C2I I2 179.5(2)
C1 C2 C3 108.0(2)
C1 C2 Fe1 69.72(13)
C3 C2 Fe1 69.71(13)
C1 C2 H2A 126.0
C3 C2 H2A 126.0
Fe1 C2 H2A 126.0
C4 C3 C2 107.7(2)
C4 C3 Fe1 69.58(13)
C2 C3 Fe1 69.33(13)
C4 C3 H3A 126.1
C2 C3 H3A 126.1
Fe1 C3 H3A 126.1
C5 C4 C3 108.0(2)
C5 C4 Fe1 69.38(14)
C3 C4 Fe1 69.55(13)
C5 C4 H4A 126.0
C3 C4 H4A 126.0
Fe1 C4 H4A 126.0
C1 C5 C4 108.0(2)
C1 C5 Fe1 69.72(14)
C4 C5 Fe1 69.74(13)
C1 C5 H5A 126.0
C4 C5 H5A 126.0
Fe1 C5 H5A 126.0
C10 C6 C7 108.2(2)
C10 C6 Fe1 69.84(13)
C7 C6 Fe1 69.68(13)
C10 C6 H6A 125.9
C7 C6 H6A 125.9
Fe1 C6 H6A 125.9
C6 C7 C8 107.9(2)
C6 C7 Fe1 69.47(14)
C8 C7 Fe1 69.42(13)
C6 C7 H7A 126.0
C8 C7 H7A 126.0
Fe1 C7 H7A 126.0
C7 C8 C9 108.2(2)
C7 C8 Fe1 69.70(13)
C9 C8 Fe1 69.77(13)
C7 C8 H8A 125.9
C9 C8 H8A 125.9
Fe1 C8 H8A 125.9
C8 C9 C10 107.7(2)
C8 C9 Fe1 69.32(12)
C10 C9 Fe1 69.59(12)
C8 C9 H9A 126.1
C10 C9 H9A 126.1
Fe1 C9 H9A 126.1
C6 C10 C9 108.0(2)
C6 C10 Fe1 69.38(13)
C9 C10 Fe1 69.51(12)
C6 C10 H10A 126.0
C9 C10 H10A 126.0
Fe1 C10 H10A 126.0

loop_
_geom_bond_atom_site_label_1
_geom_bond_atom_site_label_2
_geom_bond_distance
I1 C1I 2.001(2)
I2 C2I 2.001(2)
Fe1 C8 2.037(2)
Fe1 C2 2.037(2)
Fe1 C5 2.038(2)
Fe1 C6 2.038(2)
Fe1 C1 2.040(2)
Fe1 C7 2.041(2)
Fe1 C3 2.042(2)
Fe1 C4 2.042(2)
Fe1 C9 2.043(2)
Fe1 C10 2.044(2)
C1I C2I 1.196(3)
C1 C5 1.420(4)
C1 C2 1.421(4)
C1 H1A 1.0000
C2 C3 1.427(3)
C2 H2A 1.0000
C3 C4 1.426(4)
C3 H3A 1.0000
C4 C5 1.425(3)
C4 H4A 1.0000
C5 H5A 1.0000
C6 C10 1.422(3)
C6 C7 1.423(4)
C6 H6A 1.0000
C7 C8 1.424(4)
C7 H7A 1.0000
C8 C9 1.426(3)
C8 H8A 1.0000
C9 C10 1.428(3)
C9 H9A 1.0000
C10 H10A 1.0000

loop_
_geom_torsion_atom_site_label_1
_geom_torsion_atom_site_label_2
_geom_torsion_atom_site_label_3
_geom_torsion_atom_site_label_4
_geom_torsion
C5 C1 C2 C3 -0.5(3)
Fe1 C1 C2 C3 -59.39(16)
C5 C1 C2 Fe1 58.91(17)
C1 C2 C3 C4 0.2(3)
Fe1 C2 C3 C4 -59.21(16)
C1 C2 C3 Fe1 59.40(16)
C2 C3 C4 C5 0.2(3)
Fe1 C3 C4 C5 -58.88(16)
C2 C3 C4 Fe1 59.05(16)
C2 C1 C5 C4 0.6(3)
Fe1 C1 C5 C4 59.47(16)
C2 C1 C5 Fe1 -58.88(17)
C3 C4 C5 C1 -0.5(3)
Fe1 C4 C5 C1 -59.45(16)
C3 C4 C5 Fe1 58.99(16)
C10 C6 C7 C8 -0.5(3)
Fe1 C6 C7 C8 58.97(16)
C10 C6 C7 Fe1 -59.45(16)
C6 C7 C8 C9 0.4(3)
Fe1 C7 C8 C9 59.37(15)
C6 C7 C8 Fe1 -59.01(16)
C7 C8 C9 C10 -0.1(2)
Fe1 C8 C9 C10 59.22(15)
C7 C8 C9 Fe1 -59.32(16)
C7 C6 C10 C9 0.4(3)
Fe1 C6 C10 C9 -58.94(15)
C7 C6 C10 Fe1 59.35(16)
C8 C9 C10 C6 -0.2(2)
Fe1 C9 C10 C6 58.86(16)
C8 C9 C10 Fe1 -59.05(15)
